data_4348688
loop_
_publ_author_name
'Fedushkin, Igor L.'
'Skatova, Alexandra A.'
'Dodonov, Vladimir A.'
'Yang, Xiao-Juan'
'Chudakova, Valentina A.'
'Piskunov, Alexander V.'
'Demeshko, Serhiy'
'Baranov, Evgeny V.'

_publ_section_title
;
 Ligand &quot;Brackets&quot; for Ga-Ga Bond.
;
_journal_issue 17
_journal_name_full 'Inorganic chemistry'
_journal_page_first 9047
_journal_page_last 9056
_journal_paper_doi 10.1021/acs.inorgchem.6b01514
_journal_volume 55
_journal_year 2016
_chemical_formula_sum 'C75 H86.3 Ga2 N4 O4.15 S2'
_chemical_formula_weight 1313.74
_space_group_crystal_system triclinic
_space_group_IT_number 2
_space_group_name_Hall '-P 1'
_space_group_name_H-M_alt 'P -1'
_atom_sites_solution_hydrogens mixed
_audit_creation_method SHELXL-2014/7
_cell_angle_alpha 71.8090(10)
_cell_angle_beta 72.2520(10)
_cell_angle_gamma 79.3500(10)
_cell_formula_units_Z 2
_cell_length_a 12.3566(4)
_cell_length_b 16.3799(6)
_cell_length_c 18.7927(7)
_cell_measurement_reflns_used 900
_cell_measurement_temperature 100(2)
_cell_measurement_theta_max 30
_cell_measurement_theta_min 2
_cell_volume 3424.6(2)
_computing_cell_refinement 'Bruker SMART'
_computing_data_collection 'Bruker SMART'
_computing_data_reduction 'Bruker SHELXTL'
_computing_molecular_graphics 'Bruker SHELXTL'
_computing_publication_material 'Bruker SHELXTL'
_computing_structure_refinement 'SHELXL-2014/7 (Sheldrick, 2014)'
_computing_structure_solution 'SHELXS-97 (Sheldrick, 2008)'
_diffrn_ambient_temperature 100(2)
_diffrn_measured_fraction_theta_full 0.993
_diffrn_measured_fraction_theta_max 0.992
_diffrn_measurement_device_type 'CCD area detector'
_diffrn_measurement_method 'omega scans'
_diffrn_radiation_type MoK\a
_diffrn_radiation_wavelength 0.71073
_diffrn_reflns_av_R_equivalents 0.0467
_diffrn_reflns_av_unetI/netI 0.0786
_diffrn_reflns_Laue_measured_fraction_full 0.993
_diffrn_reflns_Laue_measured_fraction_max 0.992
_diffrn_reflns_limit_h_max 15
_diffrn_reflns_limit_h_min -15
_diffrn_reflns_limit_k_max 20
_diffrn_reflns_limit_k_min -20
_diffrn_reflns_limit_l_max 23
_diffrn_reflns_limit_l_min -23
_diffrn_reflns_number 29689
_diffrn_reflns_point_group_measured_fraction_full 0.993
_diffrn_reflns_point_group_measured_fraction_max 0.992
_diffrn_reflns_theta_full 25.242
_diffrn_reflns_theta_max 25.999
_diffrn_reflns_theta_min 2.074
_diffrn_source 'fine-focus sealed tube'
_exptl_absorpt_coefficient_mu 0.899
_exptl_absorpt_correction_T_max 0.7460
_exptl_absorpt_correction_T_min 0.6365
_exptl_absorpt_correction_type multi-scan
_exptl_absorpt_process_details 'SADABS (Sheldrick, 2008a)'
_exptl_crystal_colour brown
_exptl_crystal_density_diffrn 1.274
_exptl_crystal_description prism
_exptl_crystal_F_000 1383
_exptl_crystal_size_max 0.200
_exptl_crystal_size_mid 0.150
_exptl_crystal_size_min 0.100
_refine_diff_density_max 0.895
_refine_diff_density_min -0.378
_refine_diff_density_rms 0.088
_refine_ls_extinction_method none
_refine_ls_goodness_of_fit_ref 1.027
_refine_ls_hydrogen_treatment constr
_refine_ls_matrix_type full
_refine_ls_number_parameters 853
_refine_ls_number_reflns 13373
_refine_ls_number_restraints 63
_refine_ls_restrained_S_all 1.030
_refine_ls_R_factor_all 0.0881
_refine_ls_R_factor_gt 0.0531
_refine_ls_shift/su_max 0.001
_refine_ls_shift/su_mean 0.000
_refine_ls_structure_factor_coef Fsqd
_refine_ls_weighting_details 'w=1/[\s^2^(Fo^2^)+(0.0680P)^2^] where P=(Fo^2^+2Fc^2^)/3'
_refine_ls_weighting_scheme calc
_refine_ls_wR_factor_gt 0.1250
_refine_ls_wR_factor_ref 0.1350
_reflns_Friedel_coverage 0.000
_reflns_number_gt 9260
_reflns_number_total 13373
_reflns_threshold_expression 'I > 2\s(I)'
_cod_data_source_file ic6b01514_si_005.cif
_cod_data_source_block gabian29m
_cod_original_formula_sum 'C75 H86.30 Ga2 N4 O4.15 S2'
_cod_database_code 4348688
_shelx_shelxl_version_number 2014/7
_shelx_space_group_comment
;
The symmetry employed for this shelxl refinement is uniquely defined
by the following loop, which should always be used as a source of
symmetry information in preference to the above space-group names.
They are only intended as comments.
;
_shelx_estimated_absorpt_t_min 0.841
_shelx_estimated_absorpt_t_max 0.915

loop_
_space_group_symop_operation_xyz
'x, y, z'
'-x, -y, -z'

loop_
_atom_site_label
_atom_site_type_symbol
_atom_site_fract_x
_atom_site_fract_y
_atom_site_fract_z
_atom_site_U_iso_or_equiv
_atom_site_adp_type
_atom_site_occupancy
_atom_site_site_symmetry_order
_atom_site_calc_flag
_atom_site_refinement_flags_posn
_atom_site_refinement_flags_adp
_atom_site_refinement_flags_occupancy
_atom_site_disorder_assembly
_atom_site_disorder_group
Ga1 Ga 0.93958(3) 0.23508(2) 0.35758(2) 0.01853(11) Uani 1 1 d . . . . .
Ga2 Ga 0.97837(3) 0.16676(3) 0.25135(2) 0.01894(11) Uani 1 1 d . . . . .
S1 S 1.15324(8) 0.11612(6) 0.35905(6) 0.0240(2) Uani 1 1 d . . . . .
S2 S 1.00260(8) 0.02692(6) 0.39370(5) 0.0240(2) Uani 1 1 d . . . . .
O1 O 1.0774(2) 0.18910(16) 0.39275(14) 0.0238(6) Uani 1 1 d . . . . .
O2 O 1.1663(2) 0.14127(17) 0.27381(15) 0.0301(6) Uani 1 1 d . . . . .
O3 O 0.9132(2) 0.08450(18) 0.43358(15) 0.0302(6) Uani 1 1 d . . . . .
O4 O 0.9921(2) 0.04557(16) 0.30961(14) 0.0231(6) Uani 1 1 d . . . . .
N1 N 0.9511(2) 0.36440(18) 0.32807(16) 0.0184(6) Uani 1 1 d . . . . .
N2 N 0.8179(3) 0.25913(19) 0.44778(17) 0.0203(7) Uani 1 1 d . . . . .
N3 N 1.0711(3) 0.17856(19) 0.14212(17) 0.0203(7) Uani 1 1 d . . . . .
N4 N 0.8467(2) 0.17181(19) 0.20519(17) 0.0200(7) Uani 1 1 d . . . . .
C1 C 0.8654(3) 0.4003(2) 0.3745(2) 0.0197(8) Uani 1 1 d . . . . .
C2 C 0.7945(3) 0.3444(2) 0.4390(2) 0.0207(8) Uani 1 1 d . . . . .
C3 C 0.7120(3) 0.3975(2) 0.4854(2) 0.0218(8) Uani 1 1 d . . . . .
C4 C 0.7355(3) 0.4845(2) 0.4458(2) 0.0235(8) Uani 1 1 d . . . . .
C5 C 0.8287(3) 0.4901(2) 0.3781(2) 0.0203(8) Uani 1 1 d . . . . .
C6 C 0.8636(3) 0.5699(2) 0.3353(2) 0.0247(8) Uani 1 1 d . . . . .
H6A H 0.9265 0.5758 0.2903 0.030 Uiso 1 1 calc R U . . .
C7 C 0.8035(3) 0.6437(2) 0.3597(2) 0.0281(9) Uani 1 1 d . . . . .
H7A H 0.8267 0.6992 0.3300 0.034 Uiso 1 1 calc R U . . .
C8 C 0.7132(4) 0.6371(3) 0.4249(2) 0.0308(10) Uani 1 1 d . . . . .
H8A H 0.6746 0.6879 0.4388 0.037 Uiso 1 1 calc R U . . .
C9 C 0.6769(3) 0.5557(3) 0.4714(2) 0.0262(9) Uani 1 1 d . . . . .
C10 C 0.5886(3) 0.5378(3) 0.5413(2) 0.0305(9) Uani 1 1 d . . . . .
H10A H 0.5458 0.5838 0.5615 0.037 Uiso 1 1 calc R U . . .
C11 C 0.5644(4) 0.4545(3) 0.5802(2) 0.0332(10) Uani 1 1 d . . . . .
H11A H 0.5045 0.4442 0.6267 0.040 Uiso 1 1 calc R U . . .
C12 C 0.6263(3) 0.3830(3) 0.5529(2) 0.0283(9) Uani 1 1 d . . . . .
H12A H 0.6083 0.3258 0.5813 0.034 Uiso 1 1 calc R U . . .
C13 C 1.0360(3) 0.4185(2) 0.2728(2) 0.0213(8) Uani 1 1 d . . . . .
C14 C 1.0234(3) 0.4617(2) 0.1980(2) 0.0247(8) Uani 1 1 d . . . . .
C15 C 1.1053(4) 0.5173(2) 0.1483(2) 0.0318(10) Uani 1 1 d . . . . .
H15A H 1.0992 0.5471 0.0973 0.038 Uiso 1 1 calc R U . . .
C16 C 1.1947(4) 0.5295(3) 0.1722(3) 0.0365(10) Uani 1 1 d . . . . .
H16A H 1.2490 0.5681 0.1378 0.044 Uiso 1 1 calc R U . . .
C17 C 1.2058(4) 0.4859(3) 0.2461(2) 0.0314(9) Uani 1 1 d . . . . .
H17A H 1.2678 0.4947 0.2618 0.038 Uiso 1 1 calc R U . . .
C18 C 1.1275(3) 0.4294(2) 0.2975(2) 0.0243(8) Uani 1 1 d . . . . .
C19 C 0.9228(4) 0.4529(2) 0.1720(2) 0.0270(9) Uani 1 1 d . . . . .
H19A H 0.8726 0.4133 0.2165 0.032 Uiso 1 1 calc R U . . .
C20 C 0.8515(4) 0.5397(3) 0.1508(3) 0.0409(11) Uani 1 1 d . . . . .
H20A H 0.8242 0.5633 0.1958 0.061 Uiso 1 1 calc R U . . .
H20B H 0.7861 0.5311 0.1358 0.061 Uiso 1 1 calc R U . . .
H20C H 0.8987 0.5801 0.1074 0.061 Uiso 1 1 calc R U . . .
C21 C 0.9598(4) 0.4129(3) 0.1037(2) 0.0334(10) Uani 1 1 d . . . . .
H21A H 0.9982 0.3548 0.1194 0.050 Uiso 1 1 calc R U . . .
H21B H 1.0123 0.4489 0.0599 0.050 Uiso 1 1 calc R U . . .
H21C H 0.8924 0.4093 0.0880 0.050 Uiso 1 1 calc R U . . .
C22 C 1.1405(3) 0.3830(2) 0.3790(2) 0.0236(8) Uani 1 1 d . . . . .
H22A H 1.0840 0.3391 0.4032 0.028 Uiso 1 1 calc R U . . .
C23 C 1.1113(4) 0.4455(3) 0.4298(2) 0.0334(10) Uani 1 1 d . . . . .
H23A H 1.1114 0.4129 0.4833 0.050 Uiso 1 1 calc R U . . .
H23B H 1.0355 0.4762 0.4290 0.050 Uiso 1 1 calc R U . . .
H23C H 1.1682 0.4872 0.4097 0.050 Uiso 1 1 calc R U . . .
C24 C 1.2591(3) 0.3346(3) 0.3780(3) 0.0334(10) Uani 1 1 d . . . . .
H24A H 1.2740 0.2928 0.3476 0.050 Uiso 1 1 calc R U . . .
H24B H 1.2624 0.3040 0.4313 0.050 Uiso 1 1 calc R U . . .
H24C H 1.3168 0.3758 0.3545 0.050 Uiso 1 1 calc R U . . .
C25 C 0.7778(3) 0.2009(2) 0.5241(2) 0.0229(8) Uani 1 1 d . . . . .
C26 C 0.8221(3) 0.2025(2) 0.5839(2) 0.0265(9) Uani 1 1 d . . . . .
C27 C 0.7838(4) 0.1444(3) 0.6562(2) 0.0331(10) Uani 1 1 d . . . . .
H27A H 0.8115 0.1450 0.6979 0.040 Uiso 1 1 calc R U . . .
C28 C 0.7079(4) 0.0865(3) 0.6696(2) 0.0338(10) Uani 1 1 d . . . . .
H28A H 0.6841 0.0476 0.7195 0.041 Uiso 1 1 calc R U . . .
C29 C 0.6666(4) 0.0856(3) 0.6095(2) 0.0299(9) Uani 1 1 d . . . . .
H29A H 0.6148 0.0450 0.6184 0.036 Uiso 1 1 calc R U . . .
C30 C 0.6993(3) 0.1429(2) 0.5359(2) 0.0227(8) Uani 1 1 d . . . . .
C31 C 0.9119(4) 0.2601(3) 0.5744(2) 0.0319(10) Uani 1 1 d . . . . .
H31A H 0.9215 0.3032 0.5223 0.038 Uiso 1 1 calc R U . . .
C32 C 1.0269(4) 0.2064(3) 0.5769(2) 0.0344(10) Uani 1 1 d . . . . .
H32A H 1.0512 0.1780 0.5350 0.052 Uiso 1 1 calc R U . . .
H32B H 1.0189 0.1626 0.6271 0.052 Uiso 1 1 calc R U . . .
H32C H 1.0840 0.2443 0.5703 0.052 Uiso 1 1 calc R U . . .
C33 C 0.8762(4) 0.3099(3) 0.6365(3) 0.0434(12) Uani 1 1 d . . . . .
H33A H 0.8025 0.3437 0.6345 0.065 Uiso 1 1 calc R U . . .
H33B H 0.9340 0.3487 0.6264 0.065 Uiso 1 1 calc R U . . .
H33C H 0.8695 0.2689 0.6880 0.065 Uiso 1 1 calc R U . . .
C34 C 0.6469(3) 0.1432(3) 0.4731(2) 0.0249(8) Uani 1 1 d . . . . .
H34A H 0.6961 0.1741 0.4221 0.030 Uiso 1 1 calc R U . . .
C35 C 0.5279(4) 0.1939(3) 0.4847(3) 0.0409(11) Uani 1 1 d . . . . .
H35A H 0.5344 0.2526 0.4849 0.061 Uiso 1 1 calc R U . . .
H35B H 0.4778 0.1648 0.5344 0.061 Uiso 1 1 calc R U . . .
H35C H 0.4957 0.1967 0.4423 0.061 Uiso 1 1 calc R U . . .
C36 C 0.6406(4) 0.0526(3) 0.4697(3) 0.0401(11) Uani 1 1 d . . . . .
H36A H 0.7166 0.0206 0.4646 0.060 Uiso 1 1 calc R U . . .
H36B H 0.6133 0.0563 0.4248 0.060 Uiso 1 1 calc R U . . .
H36C H 0.5877 0.0225 0.5174 0.060 Uiso 1 1 calc R U . . .
C37 C 1.0037(3) 0.1966(2) 0.0948(2) 0.0197(8) Uani 1 1 d . . . . .
C38 C 0.8836(3) 0.1943(2) 0.1282(2) 0.0188(8) Uani 1 1 d . . . . .
C39 C 0.8270(3) 0.2118(2) 0.0654(2) 0.0205(8) Uani 1 1 d . . . . .
C40 C 0.9166(3) 0.2260(2) -0.0043(2) 0.0214(8) Uani 1 1 d . . . . .
C41 C 1.0260(3) 0.2164(2) 0.0099(2) 0.0202(8) Uani 1 1 d . . . . .
C42 C 1.1217(3) 0.2249(2) -0.0521(2) 0.0235(8) Uani 1 1 d . . . . .
H42A H 1.1958 0.2182 -0.0445 0.028 Uiso 1 1 calc R U . . .
C43 C 1.1060(4) 0.2442(2) -0.1282(2) 0.0273(9) Uani 1 1 d . . . . .
H43A H 1.1713 0.2503 -0.1714 0.033 Uiso 1 1 calc R U . . .
C44 C 0.9998(4) 0.2544(2) -0.1411(2) 0.0274(9) Uani 1 1 d . . . . .
H44A H 0.9933 0.2685 -0.1927 0.033 Uiso 1 1 calc R U . . .
C45 C 0.9005(3) 0.2441(2) -0.0784(2) 0.0241(8) Uani 1 1 d . . . . .
C46 C 0.7867(3) 0.2484(2) -0.0814(2) 0.0267(9) Uani 1 1 d . . . . .
H46A H 0.7701 0.2614 -0.1301 0.032 Uiso 1 1 calc R U . . .
C47 C 0.7003(3) 0.2339(3) -0.0143(2) 0.0278(9) Uani 1 1 d . . . . .
H47A H 0.6247 0.2367 -0.0181 0.033 Uiso 1 1 calc R U . . .
C48 C 0.7179(3) 0.2149(2) 0.0605(2) 0.0258(9) Uani 1 1 d . . . . .
H48A H 0.6559 0.2046 0.1059 0.031 Uiso 1 1 calc R U . . .
C49 C 1.1890(3) 0.1470(2) 0.1149(2) 0.0223(8) Uani 1 1 d . . . . .
C50 C 1.2125(4) 0.0662(3) 0.0991(2) 0.0289(9) Uani 1 1 d . . . . .
C51 C 1.3265(4) 0.0337(3) 0.0780(3) 0.0442(12) Uani 1 1 d . . . . .
H51A H 1.3446 -0.0210 0.0674 0.053 Uiso 1 1 calc R U . . .
C52 C 1.4133(4) 0.0789(3) 0.0721(3) 0.0554(14) Uani 1 1 d . . . . .
H52A H 1.4904 0.0549 0.0587 0.066 Uiso 1 1 calc R U . . .
C53 C 1.3884(4) 0.1593(3) 0.0858(3) 0.0450(12) Uani 1 1 d . . . . .
H53A H 1.4492 0.1905 0.0807 0.054 Uiso 1 1 calc R U . . .
C54 C 1.2768(3) 0.1953(3) 0.1067(2) 0.0274(9) Uani 1 1 d . . . . .
C55 C 1.1209(4) 0.0120(3) 0.1057(2) 0.0294(9) Uani 1 1 d . . . . .
H55A H 1.0458 0.0477 0.1153 0.035 Uiso 1 1 calc R U . . .
C56 C 1.1379(5) -0.0123(3) 0.0306(2) 0.0436(12) Uani 1 1 d . . . . .
H56A H 1.1390 0.0403 -0.0125 0.065 Uiso 1 1 calc R U . . .
H56B H 1.0751 -0.0445 0.0361 0.065 Uiso 1 1 calc R U . . .
H56C H 1.2105 -0.0482 0.0201 0.065 Uiso 1 1 calc R U . . .
C57 C 1.1153(4) -0.0686(3) 0.1744(2) 0.0357(10) Uani 1 1 d . . . . .
H57A H 1.0952 -0.0515 0.2227 0.054 Uiso 1 1 calc R U . . .
H57B H 1.1898 -0.1029 0.1684 0.054 Uiso 1 1 calc R U . . .
H57C H 1.0572 -0.1032 0.1762 0.054 Uiso 1 1 calc R U . . .
C58 C 1.2522(3) 0.2855(3) 0.1176(2) 0.0274(9) Uani 1 1 d . . . . .
H58A H 1.1719 0.2918 0.1501 0.033 Uiso 1 1 calc R U . . .
C59 C 1.3307(4) 0.3028(3) 0.1589(3) 0.0399(11) Uani 1 1 d . . . . .
H59A H 1.3271 0.2579 0.2081 0.060 Uiso 1 1 calc R U . . .
H59B H 1.3062 0.3594 0.1693 0.060 Uiso 1 1 calc R U . . .
H59C H 1.4093 0.3023 0.1259 0.060 Uiso 1 1 calc R U . . .
C60 C 1.2615(4) 0.3528(3) 0.0381(2) 0.0419(11) Uani 1 1 d . . . . .
H60A H 1.2052 0.3445 0.0144 0.063 Uiso 1 1 calc R U . . .
H60B H 1.3384 0.3455 0.0041 0.063 Uiso 1 1 calc R U . . .
H60C H 1.2467 0.4110 0.0451 0.063 Uiso 1 1 calc R U . . .
C61 C 0.7279(3) 0.1585(2) 0.2395(2) 0.0213(8) Uani 1 1 d . . . . .
C62 C 0.6465(3) 0.2286(3) 0.2504(2) 0.0243(8) Uani 1 1 d . . . . .
C63 C 0.5307(3) 0.2130(3) 0.2773(2) 0.0310(9) Uani 1 1 d . . . . .
H63A H 0.4737 0.2593 0.2851 0.037 Uiso 1 1 calc R U . . .
C64 C 0.4983(3) 0.1321(3) 0.2924(2) 0.0341(10) Uani 1 1 d . . . . .
H64A H 0.4197 0.1230 0.3099 0.041 Uiso 1 1 calc R U . . .
C65 C 0.5807(3) 0.0636(3) 0.2820(2) 0.0306(9) Uani 1 1 d . . . . .
H65A H 0.5576 0.0080 0.2921 0.037 Uiso 1 1 calc R U . . .
C66 C 0.6962(3) 0.0749(3) 0.2572(2) 0.0243(8) Uani 1 1 d . . . . .
C70 C 0.7838(3) -0.0013(2) 0.2462(2) 0.0262(9) Uani 1 1 d . . . . .
H70A H 0.8595 0.0150 0.2430 0.031 Uiso 1 1 calc R U . . .
C71 C 0.7930(4) -0.0194(3) 0.1693(2) 0.0390(11) Uani 1 1 d . . . . .
H71A H 0.8208 0.0303 0.1261 0.058 Uiso 1 1 calc R U . . .
H71B H 0.7177 -0.0292 0.1683 0.058 Uiso 1 1 calc R U . . .
H71C H 0.8465 -0.0708 0.1644 0.058 Uiso 1 1 calc R U . . .
C72 C 0.7596(4) -0.0825(3) 0.3133(2) 0.0370(10) Uani 1 1 d . . . . .
H72A H 0.7517 -0.0695 0.3622 0.055 Uiso 1 1 calc R U . . .
H72B H 0.8229 -0.1275 0.3056 0.055 Uiso 1 1 calc R U . . .
H72C H 0.6887 -0.1028 0.3152 0.055 Uiso 1 1 calc R U . . .
C73 C 0.6781(3) 0.3201(3) 0.2299(2) 0.0293(9) Uani 1 1 d . . . . .
H73A H 0.7632 0.3185 0.2126 0.035 Uiso 1 1 calc R U . . .
C74 C 0.6300(4) 0.3801(3) 0.1626(3) 0.0422(11) Uani 1 1 d . . . . .
H74A H 0.6580 0.3567 0.1175 0.063 Uiso 1 1 calc R U . . .
H74B H 0.6550 0.4378 0.1486 0.063 Uiso 1 1 calc R U . . .
H74C H 0.5463 0.3840 0.1790 0.063 Uiso 1 1 calc R U . . .
C75 C 0.6349(4) 0.3575(3) 0.3002(2) 0.0333(10) Uani 1 1 d . . . . .
H75A H 0.6661 0.3199 0.3427 0.050 Uiso 1 1 calc R U . . .
H75B H 0.5513 0.3612 0.3171 0.050 Uiso 1 1 calc R U . . .
H75C H 0.6597 0.4154 0.2856 0.050 Uiso 1 1 calc R U . . .
C1S C 1.4924(17) 0.6124(11) 0.1827(13) 0.038(5) Uani 0.25 1 d D U P A 1
H1SA H 1.5403 0.5674 0.2108 0.057 Uiso 0.25 1 calc R U P A 1
H1SB H 1.5048 0.6056 0.1307 0.057 Uiso 0.25 1 calc R U P A 1
H1SC H 1.4119 0.6074 0.2111 0.057 Uiso 0.25 1 calc R U P A 1
C2S C 1.524(2) 0.7011(8) 0.1755(15) 0.109(11) Uani 0.25 1 d D U P A 1
H2SA H 1.5905 0.7062 0.1287 0.131 Uiso 0.25 1 calc R U P A 1
C3S C 1.4646(8) 0.7927(5) 0.1554(6) 0.056(3) Uani 0.5 1 d D U P . .
H3SA H 1.3861 0.7963 0.1896 0.067 Uiso 0.5 1 calc R U P A 1
H3SB H 1.4611 0.8113 0.1007 0.067 Uiso 0.5 1 calc R U P A 1
C4S C 1.5395(7) 0.8485(5) 0.1688(5) 0.044(2) Uani 0.5 1 d D U P A .
H4SA H 1.6076 0.8617 0.1243 0.052 Uiso 0.5 1 calc R U P . .
H4SB H 1.4961 0.9033 0.1775 0.052 Uiso 0.5 1 calc R U P . .
C5S C 1.5734(7) 0.7909(4) 0.2421(4) 0.0331(19) Uani 0.5 1 d D U P . .
H5SA H 1.6467 0.8054 0.2438 0.040 Uiso 0.5 1 calc R U P A .
H5SB H 1.5139 0.7980 0.2894 0.040 Uiso 0.5 1 calc R U P . .
C6S C 1.5848(8) 0.6991(5) 0.2357(6) 0.053(3) Uani 0.5 1 d D U P A .
H6SA H 1.5497 0.6601 0.2866 0.063 Uiso 0.5 1 calc R U P B 1
H6SB H 1.6664 0.6779 0.2192 0.063 Uiso 0.5 1 calc R U P B 1
C1S' C 1.459(2) 0.6312(13) 0.1876(15) 0.045(7) Uani 0.25 1 d D U P A 2
H1SD H 1.3782 0.6230 0.2005 0.068 Uiso 0.25 1 calc R U P A 2
H1SE H 1.5003 0.5783 0.2128 0.068 Uiso 0.25 1 calc R U P A 2
H1SF H 1.4913 0.6446 0.1312 0.068 Uiso 0.25 1 calc R U P A 2
C2S' C 1.4714(11) 0.7056(7) 0.2162(9) 0.045(5) Uani 0.25 1 d D U P A 2
H2SB H 1.4078 0.7074 0.2638 0.054 Uiso 0.25 1 calc R U P A 2
O1S O 0.5000 0.5000 0.0000 0.064(5) Uani 0.3 2 d S U P . .
H1SW H 0.5804 0.4831 -0.0072 0.080 Uiso 0.15 1 d . U P . .
H2SW H 0.4634 0.5509 0.0158 0.080 Uiso 0.15 1 d . U P . .

loop_
_atom_site_aniso_label
_atom_site_aniso_U_11
_atom_site_aniso_U_22
_atom_site_aniso_U_33
_atom_site_aniso_U_23
_atom_site_aniso_U_13
_atom_site_aniso_U_12
Ga1 0.0193(2) 0.0175(2) 0.0189(2) -0.00545(16) -0.00492(16) -0.00157(16)
Ga2 0.0193(2) 0.0194(2) 0.0181(2) -0.00582(16) -0.00383(16) -0.00272(16)
S1 0.0231(5) 0.0222(5) 0.0276(5) -0.0083(4) -0.0088(4) 0.0016(4)
S2 0.0291(5) 0.0231(5) 0.0197(5) -0.0053(4) -0.0067(4) -0.0033(4)
O1 0.0261(14) 0.0219(14) 0.0275(14) -0.0111(11) -0.0114(12) 0.0025(11)
O2 0.0322(16) 0.0244(15) 0.0274(15) -0.0047(12) -0.0020(12) -0.0013(12)
O3 0.0250(15) 0.0405(17) 0.0262(15) -0.0139(13) -0.0040(12) -0.0025(12)
O4 0.0310(15) 0.0198(13) 0.0211(13) -0.0074(11) -0.0098(11) -0.0003(11)
N1 0.0197(16) 0.0170(15) 0.0180(15) -0.0042(12) -0.0061(13) 0.0004(12)
N2 0.0219(16) 0.0190(16) 0.0206(16) -0.0057(13) -0.0062(13) -0.0020(13)
N3 0.0199(16) 0.0206(16) 0.0187(16) -0.0050(13) -0.0033(13) -0.0013(13)
N4 0.0175(16) 0.0238(16) 0.0186(16) -0.0050(13) -0.0044(13) -0.0036(13)
C1 0.0203(19) 0.0223(19) 0.0204(19) -0.0074(15) -0.0098(15) -0.0012(15)
C2 0.0198(19) 0.024(2) 0.0200(19) -0.0067(16) -0.0074(15) -0.0012(15)
C3 0.022(2) 0.028(2) 0.0184(19) -0.0091(16) -0.0095(16) 0.0025(16)
C4 0.024(2) 0.028(2) 0.023(2) -0.0076(16) -0.0130(16) 0.0008(16)
C5 0.0209(19) 0.023(2) 0.0202(19) -0.0082(15) -0.0098(15) 0.0011(15)
C6 0.027(2) 0.022(2) 0.028(2) -0.0076(17) -0.0111(17) -0.0018(16)
C7 0.036(2) 0.020(2) 0.036(2) -0.0100(17) -0.0189(19) 0.0000(17)
C8 0.034(2) 0.027(2) 0.042(2) -0.0220(19) -0.022(2) 0.0118(18)
C9 0.026(2) 0.029(2) 0.030(2) -0.0162(18) -0.0144(18) 0.0068(17)
C10 0.031(2) 0.036(2) 0.030(2) -0.0180(19) -0.0136(18) 0.0085(18)
C11 0.025(2) 0.049(3) 0.027(2) -0.018(2) -0.0044(17) 0.0038(19)
C12 0.026(2) 0.035(2) 0.024(2) -0.0093(18) -0.0089(17) 0.0011(18)
C13 0.025(2) 0.0151(18) 0.0229(19) -0.0074(15) -0.0020(16) -0.0019(15)
C14 0.032(2) 0.0147(18) 0.027(2) -0.0049(16) -0.0072(17) -0.0031(16)
C15 0.043(3) 0.020(2) 0.029(2) -0.0004(17) -0.0076(19) -0.0088(18)
C16 0.036(3) 0.027(2) 0.042(3) -0.004(2) -0.001(2) -0.0142(19)
C17 0.031(2) 0.026(2) 0.040(2) -0.0096(19) -0.009(2) -0.0115(18)
C18 0.027(2) 0.0174(19) 0.030(2) -0.0105(16) -0.0063(17) 0.0001(16)
C19 0.035(2) 0.021(2) 0.026(2) -0.0030(16) -0.0129(18) -0.0035(17)
C20 0.050(3) 0.032(2) 0.049(3) -0.013(2) -0.027(2) 0.003(2)
C21 0.041(3) 0.032(2) 0.030(2) -0.0087(19) -0.015(2) -0.0021(19)
C22 0.022(2) 0.0204(19) 0.030(2) -0.0080(16) -0.0064(17) -0.0046(15)
C23 0.037(2) 0.033(2) 0.040(2) -0.020(2) -0.018(2) 0.0042(19)
C24 0.027(2) 0.036(2) 0.044(3) -0.017(2) -0.013(2) 0.0002(18)
C25 0.025(2) 0.024(2) 0.0175(18) -0.0070(16) -0.0036(16) 0.0030(16)
C26 0.032(2) 0.026(2) 0.022(2) -0.0064(16) -0.0117(17) 0.0020(17)
C27 0.042(3) 0.033(2) 0.025(2) -0.0076(18) -0.0123(19) 0.000(2)
C28 0.039(3) 0.029(2) 0.022(2) -0.0008(18) -0.0017(18) 0.0018(19)
C29 0.031(2) 0.027(2) 0.026(2) -0.0058(17) 0.0028(18) -0.0088(18)
C30 0.0197(19) 0.0216(19) 0.024(2) -0.0082(16) -0.0031(16) 0.0029(15)
C31 0.043(3) 0.029(2) 0.029(2) -0.0041(18) -0.021(2) -0.0022(19)
C32 0.039(3) 0.035(2) 0.037(2) -0.012(2) -0.021(2) 0.000(2)
C33 0.054(3) 0.037(3) 0.051(3) -0.018(2) -0.028(2) 0.002(2)
C34 0.020(2) 0.031(2) 0.0205(19) -0.0051(17) 0.0005(16) -0.0096(16)
C35 0.028(2) 0.058(3) 0.035(2) -0.013(2) -0.007(2) 0.002(2)
C36 0.043(3) 0.041(3) 0.040(3) -0.013(2) -0.009(2) -0.015(2)
C37 0.024(2) 0.0142(17) 0.0184(18) -0.0036(14) -0.0040(15) -0.0018(15)
C38 0.0217(19) 0.0165(18) 0.0207(19) -0.0063(15) -0.0074(15) -0.0030(15)
C39 0.026(2) 0.0157(18) 0.0206(19) -0.0029(15) -0.0080(16) -0.0034(15)
C40 0.030(2) 0.0147(18) 0.0197(19) -0.0037(15) -0.0084(16) -0.0022(15)
C41 0.027(2) 0.0139(17) 0.0194(19) -0.0031(15) -0.0048(16) -0.0063(15)
C42 0.026(2) 0.0215(19) 0.022(2) -0.0066(16) -0.0035(16) -0.0042(16)
C43 0.036(2) 0.021(2) 0.022(2) -0.0055(16) 0.0002(17) -0.0082(17)
C44 0.043(3) 0.019(2) 0.020(2) -0.0030(16) -0.0095(18) -0.0064(18)
C45 0.035(2) 0.0154(18) 0.023(2) -0.0046(15) -0.0097(17) -0.0041(16)
C46 0.036(2) 0.024(2) 0.023(2) -0.0059(16) -0.0120(18) -0.0058(17)
C47 0.027(2) 0.030(2) 0.030(2) -0.0081(18) -0.0138(18) -0.0025(17)
C48 0.026(2) 0.027(2) 0.023(2) -0.0052(17) -0.0050(17) -0.0049(17)
C49 0.0196(19) 0.027(2) 0.0192(19) -0.0066(16) -0.0042(15) 0.0003(16)
C50 0.033(2) 0.030(2) 0.024(2) -0.0109(17) -0.0061(18) 0.0000(18)
C51 0.040(3) 0.042(3) 0.050(3) -0.025(2) -0.006(2) 0.010(2)
C52 0.028(3) 0.061(3) 0.078(4) -0.039(3) -0.006(3) 0.013(2)
C53 0.020(2) 0.057(3) 0.057(3) -0.022(3) -0.001(2) -0.006(2)
C54 0.024(2) 0.031(2) 0.027(2) -0.0110(18) -0.0016(17) -0.0049(17)
C55 0.038(2) 0.022(2) 0.027(2) -0.0068(17) -0.0111(19) 0.0020(18)
C56 0.077(4) 0.028(2) 0.032(2) -0.0103(19) -0.023(2) -0.004(2)
C57 0.052(3) 0.027(2) 0.030(2) -0.0102(19) -0.015(2) 0.002(2)
C58 0.021(2) 0.035(2) 0.026(2) -0.0089(18) -0.0041(17) -0.0080(17)
C59 0.037(3) 0.043(3) 0.046(3) -0.014(2) -0.014(2) -0.010(2)
C60 0.049(3) 0.040(3) 0.033(2) -0.005(2) -0.004(2) -0.014(2)
C61 0.0186(19) 0.028(2) 0.0179(18) -0.0062(16) -0.0041(15) -0.0041(16)
C62 0.024(2) 0.030(2) 0.0216(19) -0.0070(16) -0.0068(16) -0.0066(16)
C63 0.022(2) 0.036(2) 0.034(2) -0.0118(19) -0.0058(18) 0.0009(18)
C64 0.019(2) 0.043(3) 0.040(3) -0.010(2) -0.0054(19) -0.0104(19)
C65 0.028(2) 0.033(2) 0.033(2) -0.0082(18) -0.0062(18) -0.0131(18)
C66 0.025(2) 0.030(2) 0.0161(18) -0.0033(16) -0.0047(16) -0.0061(17)
C70 0.026(2) 0.026(2) 0.028(2) -0.0068(17) -0.0067(17) -0.0074(17)
C71 0.058(3) 0.031(2) 0.029(2) -0.0093(19) -0.012(2) -0.004(2)
C72 0.042(3) 0.034(2) 0.034(2) -0.0040(19) -0.015(2) 0.000(2)
C73 0.026(2) 0.030(2) 0.032(2) -0.0099(18) -0.0054(18) -0.0034(17)
C74 0.058(3) 0.035(3) 0.037(3) -0.012(2) -0.018(2) -0.004(2)
C75 0.034(2) 0.037(2) 0.033(2) -0.0132(19) -0.0105(19) -0.0031(19)
C1S 0.017(8) 0.038(8) 0.046(9) -0.008(7) 0.006(7) -0.003(7)
C2S 0.113(12) 0.104(12) 0.107(12) -0.035(6) -0.021(5) -0.003(5)
C3S 0.060(5) 0.059(5) 0.044(4) -0.010(3) -0.022(4) 0.009(4)
C4S 0.033(4) 0.049(4) 0.050(4) -0.015(3) -0.015(3) 0.001(3)
C5S 0.017(3) 0.048(4) 0.037(4) -0.021(3) -0.003(3) 0.000(3)
C6S 0.041(4) 0.059(4) 0.054(4) -0.001(4) -0.007(3) -0.030(4)
C1S' 0.045(7) 0.046(7) 0.045(7) -0.012(2) -0.012(2) -0.0048(12)
C2S' 0.046(6) 0.048(6) 0.037(6) -0.009(4) -0.008(4) -0.006(4)
O1S 0.065(5) 0.062(5) 0.066(5) -0.013(3) -0.020(3) -0.011(3)

loop_
_atom_type_symbol
_atom_type_description
_atom_type_scat_dispersion_real
_atom_type_scat_dispersion_imag
_atom_type_scat_source
C C 0.0033 0.0016 'International Tables Vol C Tables 4.2.6.8 and 6.1.1.4'
H H 0.0000 0.0000 'International Tables Vol C Tables 4.2.6.8 and 6.1.1.4'
N N 0.0061 0.0033 'International Tables Vol C Tables 4.2.6.8 and 6.1.1.4'
O O 0.0106 0.0060 'International Tables Vol C Tables 4.2.6.8 and 6.1.1.4'
S S 0.1246 0.1234 'International Tables Vol C Tables 4.2.6.8 and 6.1.1.4'
Ga Ga 0.2307 1.6083 'International Tables Vol C Tables 4.2.6.8 and 6.1.1.4'

loop_
_geom_angle_atom_site_label_1
_geom_angle_atom_site_label_2
_geom_angle_atom_site_label_3
_geom_angle
O1 Ga1 N2 107.20(11)
O1 Ga1 N1 101.10(11)
N2 Ga1 N1 83.13(12)
O1 Ga1 Ga2 99.34(7)
N2 Ga1 Ga2 142.40(9)
N1 Ga1 Ga2 117.66(8)
O4 Ga2 N3 108.58(11)
O4 Ga2 N4 101.77(11)
N3 Ga2 N4 82.93(12)
O4 Ga2 Ga1 99.79(7)
N3 Ga2 Ga1 140.90(9)
N4 Ga2 Ga1 117.39(8)
O2 S1 O1 108.60(14)
O2 S1 S2 96.05(12)
O1 S1 S2 95.27(11)
O3 S2 O4 108.33(15)
O3 S2 S1 95.57(12)
O4 S2 S1 95.42(11)
S1 O1 Ga1 116.13(14)
S2 O4 Ga2 116.30(14)
C1 N1 C13 117.8(3)
C1 N1 Ga1 109.6(2)
C13 N1 Ga1 132.4(2)
C2 N2 C25 118.6(3)
C2 N2 Ga1 110.7(2)
C25 N2 Ga1 128.4(2)
C37 N3 C49 118.7(3)
C37 N3 Ga2 110.5(2)
C49 N3 Ga2 128.0(2)
C38 N4 C61 117.8(3)
C38 N4 Ga2 109.3(2)
C61 N4 Ga2 132.8(2)
N1 C1 C2 117.7(3)
N1 C1 C5 133.3(3)
C2 C1 C5 108.8(3)
N2 C2 C1 117.7(3)
N2 C2 C3 133.9(3)
C1 C2 C3 108.3(3)
C12 C3 C4 117.8(3)
C12 C3 C2 136.5(4)
C4 C3 C2 105.7(3)
C9 C4 C5 123.7(4)
C9 C4 C3 124.2(4)
C5 C4 C3 112.0(3)
C6 C5 C4 118.7(3)
C6 C5 C1 136.2(3)
C4 C5 C1 105.2(3)
C5 C6 C7 118.5(4)
C8 C7 C6 122.1(4)
C7 C8 C9 120.9(4)
C4 C9 C8 116.2(4)
C4 C9 C10 116.0(4)
C8 C9 C10 127.8(4)
C11 C10 C9 120.6(4)
C10 C11 C12 122.1(4)
C3 C12 C11 119.2(4)
C18 C13 C14 121.9(3)
C18 C13 N1 117.9(3)
C14 C13 N1 120.2(3)
C15 C14 C13 117.6(4)
C15 C14 C19 120.2(3)
C13 C14 C19 122.2(3)
C16 C15 C14 121.2(4)
C15 C16 C17 120.2(4)
C16 C17 C18 121.0(4)
C17 C18 C13 118.1(4)
C17 C18 C22 120.1(4)
C13 C18 C22 121.8(3)
C14 C19 C21 112.0(3)
C14 C19 C20 111.9(3)
C21 C19 C20 109.8(3)
C18 C22 C24 112.4(3)
C18 C22 C23 111.3(3)
C24 C22 C23 111.0(3)
C26 C25 C30 121.7(3)
C26 C25 N2 118.3(3)
C30 C25 N2 120.0(3)
C27 C26 C25 117.0(4)
C27 C26 C31 118.3(3)
C25 C26 C31 124.7(3)
C28 C27 C26 122.8(4)
C27 C28 C29 119.0(4)
C28 C29 C30 121.5(4)
C29 C30 C25 118.0(3)
C29 C30 C34 119.7(4)
C25 C30 C34 122.2(3)
C26 C31 C32 110.3(3)
C26 C31 C33 112.1(4)
C32 C31 C33 110.1(3)
C30 C34 C36 112.7(3)
C30 C34 C35 109.6(3)
C36 C34 C35 110.9(3)
N3 C37 C38 118.4(3)
N3 C37 C41 133.3(3)
C38 C37 C41 108.2(3)
N4 C38 C37 117.4(3)
N4 C38 C39 133.4(3)
C37 C38 C39 109.0(3)
C48 C39 C40 118.5(3)
C48 C39 C38 136.5(3)
C40 C39 C38 105.0(3)
C45 C40 C39 124.1(4)
C45 C40 C41 123.5(3)
C39 C40 C41 112.3(3)
C42 C41 C40 119.0(3)
C42 C41 C37 135.5(4)
C40 C41 C37 105.5(3)
C41 C42 C43 117.9(4)
C44 C43 C42 122.5(4)
C43 C44 C45 120.7(4)
C40 C45 C44 116.3(4)
C40 C45 C46 115.9(3)
C44 C45 C46 127.8(4)
C47 C46 C45 120.2(4)
C46 C47 C48 123.3(4)
C39 C48 C47 118.0(4)
C54 C49 C50 121.5(3)
C54 C49 N3 120.4(3)
C50 C49 N3 118.1(3)
C51 C50 C49 117.7(4)
C51 C50 C55 118.6(4)
C49 C50 C55 123.7(4)
C52 C51 C50 121.5(4)
C51 C52 C53 119.9(4)
C52 C53 C54 121.4(4)
C53 C54 C49 118.0(4)
C53 C54 C58 120.2(4)
C49 C54 C58 121.7(3)
C50 C55 C56 111.8(4)
C50 C55 C57 111.3(3)
C56 C55 C57 110.7(3)
C54 C58 C59 112.8(3)
C54 C58 C60 109.5(3)
C59 C58 C60 110.3(4)
C62 C61 C66 121.6(3)
C62 C61 N4 120.2(3)
C66 C61 N4 118.1(3)
C61 C62 C63 117.5(4)
C61 C62 C73 122.7(3)
C63 C62 C73 119.6(4)
C64 C63 C62 121.4(4)
C63 C64 C65 119.9(4)
C64 C65 C66 121.2(4)
C65 C66 C61 118.2(4)
C65 C66 C70 119.8(4)
C61 C66 C70 121.9(3)
C66 C70 C72 113.2(3)
C66 C70 C71 110.3(3)
C72 C70 C71 110.5(3)
C62 C73 C75 111.6(3)
C62 C73 C74 111.1(3)
C75 C73 C74 109.3(3)
C1S C2S C3S 133.6(16)
C1S C2S C6S 112.9(13)
C3S C2S C6S 105.3(8)
C2S C3S C4S 104.4(9)
C2S' C3S C4S 105.4(7)
C5S C4S C3S 102.8(6)
C6S C5S C4S 105.0(6)
C5S C6S C2S 107.4(7)
C5S C6S C2S' 96.9(8)
C1S' C2S' C3S 112.0(13)
C1S' C2S' C6S 114.3(14)
C3S C2S' C6S 105.2(8)

loop_
_geom_bond_atom_site_label_1
_geom_bond_atom_site_label_2
_geom_bond_distance
Ga1 O1 1.951(2)
Ga1 N2 1.983(3)
Ga1 N1 2.036(3)
Ga1 Ga2 2.4659(5)
Ga2 O4 1.949(2)
Ga2 N3 1.991(3)
Ga2 N4 2.043(3)
S1 O2 1.489(3)
S1 O1 1.551(2)
S1 S2 2.3866(14)
S2 O3 1.491(3)
S2 O4 1.555(2)
N1 C1 1.325(4)
N1 C13 1.438(5)
N2 C2 1.341(5)
N2 C25 1.449(5)
N3 C37 1.329(5)
N3 C49 1.443(4)
N4 C38 1.329(4)
N4 C61 1.438(5)
C1 C2 1.425(5)
C1 C5 1.473(5)
C2 C3 1.469(5)
C3 C12 1.369(5)
C3 C4 1.424(5)
C4 C9 1.395(5)
C4 C5 1.423(5)
C5 C6 1.371(5)
C6 C7 1.425(5)
C7 C8 1.373(6)
C8 C9 1.412(6)
C9 C10 1.417(6)
C10 C11 1.371(6)
C11 C12 1.422(5)
C13 C18 1.404(5)
C13 C14 1.406(5)
C14 C15 1.399(5)
C14 C19 1.511(5)
C15 C16 1.380(6)
C16 C17 1.385(6)
C17 C18 1.389(5)
C18 C22 1.525(5)
C19 C21 1.531(5)
C19 C20 1.534(5)
C22 C24 1.530(5)
C22 C23 1.534(5)
C25 C26 1.402(5)
C25 C30 1.403(5)
C26 C27 1.394(6)
C26 C31 1.520(6)
C27 C28 1.371(6)
C28 C29 1.379(6)
C29 C30 1.394(5)
C30 C34 1.508(5)
C31 C32 1.532(6)
C31 C33 1.538(6)
C34 C36 1.523(6)
C34 C35 1.539(5)
C37 C38 1.427(5)
C37 C41 1.474(5)
C38 C39 1.476(5)
C39 C48 1.369(5)
C39 C40 1.421(5)
C40 C45 1.399(5)
C40 C41 1.428(5)
C41 C42 1.375(5)
C42 C43 1.431(5)
C43 C44 1.377(6)
C44 C45 1.411(5)
C45 C46 1.413(5)
C46 C47 1.368(5)
C47 C48 1.418(5)
C49 C54 1.401(5)
C49 C50 1.406(5)
C50 C51 1.393(6)
C50 C55 1.517(6)
C51 C52 1.371(7)
C52 C53 1.382(7)
C53 C54 1.385(6)
C54 C58 1.519(5)
C55 C56 1.527(5)
C55 C57 1.527(5)
C58 C59 1.523(5)
C58 C60 1.541(6)
C61 C62 1.403(5)
C61 C66 1.406(5)
C62 C63 1.407(5)
C62 C73 1.520(5)
C63 C64 1.374(6)
C64 C65 1.387(6)
C65 C66 1.388(5)
C66 C70 1.515(5)
C70 C72 1.523(5)
C70 C71 1.530(5)
C73 C75 1.537(5)
C73 C74 1.544(6)
C1S C2S 1.527(5)
C2S C3S 1.529(5)
C2S C6S 1.531(5)
C3S C2S' 1.530(5)
C3S C4S 1.535(5)
C4S C5S 1.534(5)
C5S C6S 1.523(5)
C6S C2S' 1.532(5)
C1S' C2S' 1.523(5)
